data_1572883
loop_
_publ_author_name
'Yang, Xi'
'Chen, Jingru'
'Zhang, Yang'
'Di, Yiming'
'Zhang, Guozhen'
'Chen, Songhua'
'Chen, Hongming'
'Lin, Mei-Jin'

_publ_section_title
;
 A hot exciton organic glassy scintillator for high-resolution X-ray
 imaging.
;
_journal_issue 45
_journal_name_full 'Chemical science'
_journal_page_first 18933
_journal_page_last 18942
_journal_paper_doi 10.1039/d4sc05544f
_journal_volume 15
_journal_year 2024
_chemical_formula_moiety '0.5(C42 H30 F2 N2)'
_chemical_formula_sum 'C21 H15 F N'
_chemical_formula_weight 300.34
_space_group_crystal_system triclinic
_space_group_IT_number 2
_space_group_name_Hall '-P 1'
_space_group_name_H-M_alt 'P -1'
_atom_sites_solution_hydrogens geom
_atom_sites_solution_primary iterative
_audit_creation_date 2024-06-21
_audit_creation_method
;
Olex2 1.2
(compiled 2018.05.29 svn.r3508 for OlexSys, GUI svn.r5506)
;
_audit_update_record
;
2024-08-05 deposited with the CCDC.	2024-10-17 downloaded from the CCDC.
;
_cell_angle_alpha 100.540(4)
_cell_angle_beta 105.121(4)
_cell_angle_gamma 91.458(4)
_cell_formula_units_Z 4
_cell_length_a 10.0731(4)
_cell_length_b 12.6282(6)
_cell_length_c 12.9970(6)
_cell_measurement_reflns_used 5694
_cell_measurement_temperature 298
_cell_measurement_theta_max 27.2510
_cell_measurement_theta_min 1.8280
_cell_volume 1564.45(13)
_computing_cell_refinement 'CrysAlisPro 1.171.39.28b (Rigaku OD, 2015)'
_computing_data_collection 'CrysAlisPro 1.171.39.28b (Rigaku OD, 2015)'
_computing_data_reduction 'CrysAlisPro 1.171.39.28b (Rigaku OD, 2015)'
_computing_molecular_graphics 'Olex2 (Dolomanov et al., 2009)'
_computing_publication_material 'Olex2 (Dolomanov et al., 2009)'
_computing_structure_refinement 'ShelXL (Sheldrick, 2015)'
_computing_structure_solution 'olex2.solve (Bourhis et al., 2015)'
_diffrn_ambient_temperature 298.0
_diffrn_detector 'CCD plate'
_diffrn_measured_fraction_theta_full 1.000
_diffrn_measured_fraction_theta_max 0.848
_diffrn_measurement_details
;
List of Runs (angles in degrees, time in seconds):

  # Type    Start    End  Width  t~exp~   \w     \q     \k     \f   Frames
#--------------------------------------------------------------------------
  1  \w     63.00  93.00   0.50    2.00    --    5.00  38.00 -18.00   60
  2  \w    -59.00 -33.00   0.50    2.00    --   -9.80  38.00 -18.00   52
  3  \w    -84.00  23.00   0.50    2.00    --   -9.80  55.00  90.00  214
  4  \w    -86.00 -60.00   0.50    2.00    --   -9.80  55.00 -90.00   52
  5  \w     32.00  80.00   0.50    2.00    --   -9.80  55.00 -90.00   96
  6  \w    -98.00 -61.00   0.50    2.00    --   -9.80  55.00  30.00   74
  7  \w    -47.00  60.00   0.50    2.00    --   -9.80  55.00  30.00  214
  8  \w    -99.00  80.00   0.50    2.00    --   -9.80  55.00 120.00  358
  9  \w     -7.00  18.00   0.50    2.00    --   -9.80  38.00 -18.00   50
;
_diffrn_measurement_device 'four-circle diffractometer'
_diffrn_measurement_device_type 'XtaLAB AFC11 (RCD3): quarter-chi single'
_diffrn_measurement_method '\w scans'
_diffrn_orient_matrix_type 'CrysAlisPro convention (1999,Acta A55,543-557)'
_diffrn_orient_matrix_UB_11 -0.0630654000
_diffrn_orient_matrix_UB_12 0.0107055000
_diffrn_orient_matrix_UB_13 -0.0347833000
_diffrn_orient_matrix_UB_21 -0.0155076000
_diffrn_orient_matrix_UB_22 0.0336466000
_diffrn_orient_matrix_UB_23 0.0447160000
_diffrn_orient_matrix_UB_31 0.0336817000
_diffrn_orient_matrix_UB_32 0.0451319000
_diffrn_orient_matrix_UB_33 -0.0107072000
_diffrn_radiation_monochromator graphite
_diffrn_radiation_probe x-ray
_diffrn_radiation_type MoK\a
_diffrn_radiation_wavelength 0.71073
_diffrn_reflns_av_R_equivalents 0.0323
_diffrn_reflns_av_unetI/netI 0.0430
_diffrn_reflns_Laue_measured_fraction_full 1.000
_diffrn_reflns_Laue_measured_fraction_max 0.848
_diffrn_reflns_limit_h_max 13
_diffrn_reflns_limit_h_min -13
_diffrn_reflns_limit_k_max 17
_diffrn_reflns_limit_k_min -15
_diffrn_reflns_limit_l_max 17
_diffrn_reflns_limit_l_min -17
_diffrn_reflns_number 23400
_diffrn_reflns_point_group_measured_fraction_full 1.000
_diffrn_reflns_point_group_measured_fraction_max 0.848
_diffrn_reflns_theta_full 25.242
_diffrn_reflns_theta_max 29.412
_diffrn_reflns_theta_min 2.092
_diffrn_source 'fine-focus sealed X-ray tube'
_diffrn_source_type 'Enhance (Mo) X-ray Source'
_exptl_absorpt_coefficient_mu 0.082
_exptl_absorpt_correction_T_max 1.00000
_exptl_absorpt_correction_T_min 0.95683
_exptl_absorpt_correction_type multi-scan
_exptl_absorpt_process_details
;
CrysAlisPro 1.171.39.28b (Rigaku Oxford Diffraction, 2015)
Empirical absorption correction using spherical harmonics,
 implemented in SCALE3 ABSPACK scaling algorithm.
;
_exptl_crystal_colour colourless
_exptl_crystal_colour_primary colourless
_exptl_crystal_density_diffrn 1.275
_exptl_crystal_description block
_exptl_crystal_F_000 628
_exptl_crystal_size_max 0.2
_exptl_crystal_size_mid 0.2
_exptl_crystal_size_min 0.2
_refine_diff_density_max 0.140
_refine_diff_density_min -0.178
_refine_diff_density_rms 0.037
_refine_ls_extinction_method none
_refine_ls_goodness_of_fit_ref 1.028
_refine_ls_hydrogen_treatment constr
_refine_ls_matrix_type full
_refine_ls_number_parameters 415
_refine_ls_number_reflns 7329
_refine_ls_number_restraints 0
_refine_ls_restrained_S_all 1.028
_refine_ls_R_factor_all 0.0905
_refine_ls_R_factor_gt 0.0472
_refine_ls_shift/su_max 0.000
_refine_ls_shift/su_mean 0.000
_refine_ls_structure_factor_coef Fsqd
_refine_ls_weighting_details 'w=1/[\s^2^(Fo^2^)+(0.0506P)^2^+0.1373P] where P=(Fo^2^+2Fc^2^)/3'
_refine_ls_weighting_scheme calc
_refine_ls_wR_factor_gt 0.1040
_refine_ls_wR_factor_ref 0.1187
_reflns_Friedel_coverage 0.000
_reflns_number_gt 4413
_reflns_number_total 7329
_reflns_threshold_expression 'I > 2\s(I)'
_cod_data_source_file d4sc05544f2.cif
_cod_data_source_block 20230913-dtpa2f
_cod_depositor_comments 'Adding full bibliography for 1572883--1572884.cif.'
_cod_original_cell_volume 1564.44(13)
_cod_database_code 1572883
_shelx_shelxl_version_number 2018/3
_shelx_space_group_comment
;
The symmetry employed for this shelxl refinement is uniquely defined
by the following loop, which should always be used as a source of
symmetry information in preference to the above space-group names.
They are only intended as comments.
;
_shelx_estimated_absorpt_t_max 0.984
_shelx_estimated_absorpt_t_min 0.984
_reflns_odcompleteness_completeness 99.91
_reflns_odcompleteness_iscentric 1
_reflns_odcompleteness_theta 26.32
_olex2_refinement_description
;
1. Others
 Fixed Uiso: H006(0.053) H009(0.053) H00E(0.054) H00H(0.058) H00J(0.059)
 H00L(0.061) H00N(0.061) H00O(0.064) H00P(0.057) H00Q(0.063) H00R(0.068)
 H00S(0.065) H00T(0.067) H00U(0.068) H00V(0.064) H00W(0.073) H00X(0.069)
 H00Y(0.073) H00Z(0.073) H010(0.075) H011(0.079) H012(0.082) H013(0.08)
 H014(0.08) H015(0.087) H016(0.081) H017(0.094) H018(0.09) H019(0.094)
 H01A(0.098)
 Fixed X: H006(-0.228865) H009(0.202992) H00E(0.286451) H00H(0.004148)
 H00J(0.570621) H00L(-0.004786) H00N(0.312831) H00O(0.085509) H00P(0.390908)
 H00Q(0.677566) H00R(0.835537) H00S(0.541283) H00T(-0.015666) H00U(0.327105)
 H00V(0.122298) H00W(0.70704) H00X(0.301176) H00Y(0.177674) H00Z(0.447222)
 H010(0.479108) H011(0.935858) H012(-0.053996) H013(0.99936) H014(-0.150486)
 H015(0.542948) H016(0.671612) H017(0.548436) H018(0.434308) H019(0.692093)
 H01A(0.72428)
 Fixed Y: H006(1.019388) H009(0.840456) H00E(0.678203) H00H(0.329179)
 H00J(0.691332) H00L(0.700348) H00N(0.303646) H00O(0.539558) H00P(0.559143)
 H00Q(1.096867) H00R(0.928215) H00S(0.853254) H00T(0.447687) H00U(0.373907)
 H00V(0.784523) H00W(0.844442) H00X(0.917558) H00Y(0.144222) H00Z(0.916722)
 H010(0.59706) H011(0.88282) H012(0.136633) H013(0.925877) H014(0.289061)
 H015(0.368942) H016(1.242468) H017(1.228959) H018(1.06762) H019(0.595957)
 H01A(0.48268)
 Fixed Z: H006(0.993516) H009(0.834868) H00E(0.779731) H00H(0.403045)
 H00J(0.628344) H00L(1.003152) H00N(0.874258) H00O(0.954767) H00P(0.568741)
 H00Q(0.691329) H00R(0.732216) H00S(0.450734) H00T(0.733568) H00U(0.67152)
 H00V(0.537624) H00W(0.357451) H00X(0.593075) H00Y(0.83658) H00Z(0.813551)
 H010(0.941762) H011(0.450154) H012(0.751554) H013(0.637369) H014(0.701272)
 H015(0.642831) H016(0.8235) H017(0.947943) H018(0.940551) H019(0.907596)
 H01A(0.757454)
;
_olex2_submission_special_instructions 'No special instructions were received'
_oxdiff_exptl_absorpt_empirical_details
;
Empirical correction (ABSPACK) includes:
- Absorption correction using spherical harmonics
- Frame scaling
;
_oxdiff_exptl_absorpt_empirical_full_max 1.050
_oxdiff_exptl_absorpt_empirical_full_min 0.969

loop_
_space_group_symop_operation_xyz
'x, y, z'
'-x, -y, -z'

loop_
_atom_site_label
_atom_site_type_symbol
_atom_site_fract_x
_atom_site_fract_y
_atom_site_fract_z
_atom_site_U_iso_or_equiv
_atom_site_adp_type
_atom_site_occupancy
_atom_site_site_symmetry_order
_atom_site_calc_flag
_atom_site_refinement_flags_posn
_atom_site_refinement_flags_adp
_atom_site_refinement_flags_occupancy
_atom_site_disorder_assembly
_atom_site_disorder_group
F001 F -0.18983(8) 0.82927(7) 0.92270(9) 0.0662(3) Uani 1 1 d . . . . .
F002 F 0.22141(9) 0.44011(7) 0.42883(9) 0.0731(3) Uani 1 1 d . . . . .
N003 N 0.24729(12) 0.49038(9) 0.82908(11) 0.0524(3) Uani 1 1 d . . . . .
N004 N 0.56671(12) 0.89977(10) 0.65734(11) 0.0537(3) Uani 1 1 d . . . . .
C005 C 0.04307(14) 0.89628(10) 0.96374(11) 0.0395(3) Uani 1 1 d . . . . .
C006 C -0.13615(14) 1.01291(11) 0.99682(12) 0.0442(4) Uani 1 1 d . . . . .
H006 H -0.228865 1.019388 0.993516 0.053 Uiso 1 1 calc R . . . .
C007 C -0.09216(14) 0.91364(11) 0.96270(12) 0.0428(3) Uani 1 1 d . . . . .
C008 C 0.11726(14) 0.57624(11) 0.52445(12) 0.0428(3) Uani 1 1 d . . . . .
C009 C 0.17792(14) 0.77966(11) 0.85853(12) 0.0438(3) Uani 1 1 d . . . . .
H009 H 0.202992 0.840456 0.834868 0.053 Uiso 1 1 calc R . . . .
C00A C 0.09053(13) 0.78914(10) 0.92536(11) 0.0402(3) Uani 1 1 d . . . . .
C00B C 0.67054(14) 0.89389(11) 0.60115(12) 0.0453(4) Uani 1 1 d . . . . .
C00C C 0.19548(14) 0.59087(11) 0.86149(12) 0.0446(4) Uani 1 1 d . . . . .
C00D C 0.16291(15) 0.39279(11) 0.80796(12) 0.0440(4) Uani 1 1 d . . . . .
C00E C 0.22917(14) 0.68231(11) 0.82582(12) 0.0454(4) Uani 1 1 d . . . . .
H00E H 0.286451 0.678203 0.779731 0.054 Uiso 1 1 calc R . . . .
C00F C 0.23721(14) 0.65829(11) 0.55027(11) 0.0407(3) Uani 1 1 d . . . . .
C00G C 0.37957(15) 0.48719(11) 0.80950(13) 0.0473(4) Uani 1 1 d . . . . .
C00H C 0.00088(15) 0.39785(11) 0.44263(13) 0.0486(4) Uani 1 1 d . . . . .
H00H H 0.004148 0.329179 0.403045 0.058 Uiso 1 1 calc R . . . .
C00I C 0.56267(14) 0.99059(12) 0.73731(12) 0.0456(4) Uani 1 1 d . . . . .
C00J C 0.48021(15) 0.71071(12) 0.61059(13) 0.0492(4) Uani 1 1 d . . . . .
H00J H 0.570621 0.691332 0.628344 0.059 Uiso 1 1 calc R . . . .
C00K C 0.45468(14) 0.81846(12) 0.61949(12) 0.0473(4) Uani 1 1 d . . . . .
C00L C 0.05540(15) 0.69677(11) 0.95939(13) 0.0508(4) Uani 1 1 d . . . . .
H00L H -0.004786 0.700348 1.003152 0.061 Uiso 1 1 calc R . . . .
C00M C 0.11225(14) 0.47137(12) 0.46733(13) 0.0475(4) Uani 1 1 d . . . . .
C00N C 0.21952(16) 0.30108(12) 0.83861(13) 0.0511(4) Uani 1 1 d . . . . .
H00N H 0.312831 0.303646 0.874258 0.061 Uiso 1 1 calc R . . . .
C00O C 0.10841(16) 0.59981(11) 0.92929(14) 0.0537(4) Uani 1 1 d . . . . .
H00O H 0.085509 0.539558 0.954767 0.064 Uiso 1 1 calc R . . . .
C00P C 0.37228(14) 0.63146(12) 0.57547(13) 0.0478(4) Uani 1 1 d . . . . .
H00P H 0.390908 0.559143 0.568741 0.057 Uiso 1 1 calc R . . . .
C00Q C 0.62935(15) 1.08973(12) 0.74204(14) 0.0523(4) Uani 1 1 d . . . . .
H00Q H 0.677566 1.096867 0.691329 0.063 Uiso 1 1 calc R . . . .
C00R C 0.80884(15) 0.91328(13) 0.65662(14) 0.0563(4) Uani 1 1 d . . . . .
H00R H 0.835537 0.928215 0.732216 0.068 Uiso 1 1 calc R . . . .
C00S C 0.63382(17) 0.86771(12) 0.48883(14) 0.0544(4) Uani 1 1 d . . . . .
H00S H 0.541283 0.853254 0.450734 0.065 Uiso 1 1 calc R . . . .
C00T C 0.02381(16) 0.38691(13) 0.75550(14) 0.0560(4) Uani 1 1 d . . . . .
H00T H -0.015666 0.447687 0.733568 0.067 Uiso 1 1 calc R . . . .
C00U C 0.40036(18) 0.41857(12) 0.71988(14) 0.0563(4) Uani 1 1 d . . . . .
H00U H 0.327105 0.373907 0.671520 0.068 Uiso 1 1 calc R . . . .
C00V C 0.21274(15) 0.76538(12) 0.55646(14) 0.0534(4) Uani 1 1 d . . . . .
H00V H 0.122298 0.784523 0.537624 0.064 Uiso 1 1 calc R . . . .
C00W C 0.73284(19) 0.86284(13) 0.43295(15) 0.0610(4) Uani 1 1 d . . . . .
H00W H 0.707040 0.844442 0.357451 0.073 Uiso 1 1 calc R . . . .
C00X C 0.31995(15) 0.84551(12) 0.59018(14) 0.0573(4) Uani 1 1 d . . . . .
H00X H 0.301176 0.917558 0.593075 0.069 Uiso 1 1 calc R . . . .
C00Y C 0.13835(19) 0.20580(13) 0.81660(15) 0.0612(5) Uani 1 1 d . . . . .
H00Y H 0.177674 0.144222 0.836580 0.073 Uiso 1 1 calc R . . . .
C00Z C 0.49104(16) 0.98256(14) 0.81391(14) 0.0608(4) Uani 1 1 d . . . . .
H00Z H 0.447222 0.916722 0.813551 0.073 Uiso 1 1 calc R . . . .
C010 C 0.49071(16) 0.55202(13) 0.88010(15) 0.0628(5) Uani 1 1 d . . . . .
H010 H 0.479108 0.597060 0.941762 0.075 Uiso 1 1 calc R . . . .
C011 C 0.86903(19) 0.88496(13) 0.48801(17) 0.0661(5) Uani 1 1 d . . . . .
H011 H 0.935858 0.882820 0.450154 0.079 Uiso 1 1 calc R . . . .
C012 C 0.0005(2) 0.20096(14) 0.76563(16) 0.0683(5) Uani 1 1 d . . . . .
H012 H -0.053996 0.136633 0.751554 0.082 Uiso 1 1 calc R . . . .
C013 C 0.90674(17) 0.91044(14) 0.59985(16) 0.0666(5) Uani 1 1 d . . . . .
H013 H 0.999360 0.925877 0.637369 0.080 Uiso 1 1 calc R . . . .
C014 C -0.05670(18) 0.29177(15) 0.73547(15) 0.0665(5) Uani 1 1 d . . . . .
H014 H -0.150486 0.289061 0.701272 0.080 Uiso 1 1 calc R . . . .
C015 C 0.5294(2) 0.41642(15) 0.70229(17) 0.0721(5) Uani 1 1 d . . . . .
H015 H 0.542948 0.368942 0.642831 0.087 Uiso 1 1 calc R . . . .
C016 C 0.62485(18) 1.17706(13) 0.82057(16) 0.0678(5) Uani 1 1 d . . . . .
H016 H 0.671612 1.242468 0.823500 0.081 Uiso 1 1 calc R . . . .
C017 C 0.5519(2) 1.16918(17) 0.89524(17) 0.0780(6) Uani 1 1 d . . . . .
H017 H 0.548436 1.228959 0.947943 0.094 Uiso 1 1 calc R . . . .
C018 C 0.48496(19) 1.07297(18) 0.89102(15) 0.0746(6) Uani 1 1 d . . . . .
H018 H 0.434308 1.067620 0.940551 0.090 Uiso 1 1 calc R . . . .
C019 C 0.61867(18) 0.55071(16) 0.86021(19) 0.0783(6) Uani 1 1 d . . . . .
H019 H 0.692093 0.595957 0.907596 0.094 Uiso 1 1 calc R . . . .
C01A C 0.6381(2) 0.48322(17) 0.7711(2) 0.0818(6) Uani 1 1 d . . . . .
H01A H 0.724280 0.482680 0.757454 0.098 Uiso 1 1 calc R . . . .

loop_
_atom_site_aniso_label
_atom_site_aniso_U_11
_atom_site_aniso_U_22
_atom_site_aniso_U_33
_atom_site_aniso_U_23
_atom_site_aniso_U_13
_atom_site_aniso_U_12
F001 0.0493(5) 0.0408(5) 0.1006(8) -0.0051(5) 0.0200(5) -0.0018(4)
F002 0.0560(6) 0.0602(6) 0.1014(8) -0.0168(5) 0.0423(5) -0.0096(4)
N003 0.0506(7) 0.0328(7) 0.0768(9) -0.0002(6) 0.0299(7) 0.0083(5)
N004 0.0473(7) 0.0481(7) 0.0622(9) -0.0093(6) 0.0245(6) -0.0149(6)
C005 0.0455(8) 0.0340(7) 0.0412(8) 0.0057(6) 0.0161(6) 0.0098(6)
C006 0.0386(8) 0.0388(8) 0.0560(9) 0.0035(7) 0.0176(7) 0.0090(6)
C007 0.0410(8) 0.0344(8) 0.0508(9) 0.0014(6) 0.0136(6) 0.0010(6)
C008 0.0414(8) 0.0391(8) 0.0464(9) 0.0066(6) 0.0115(6) -0.0042(6)
C009 0.0514(8) 0.0350(8) 0.0494(9) 0.0075(6) 0.0215(7) 0.0066(6)
C00A 0.0431(8) 0.0339(7) 0.0442(8) 0.0036(6) 0.0148(6) 0.0088(6)
C00B 0.0439(8) 0.0387(8) 0.0524(10) -0.0001(7) 0.0185(7) -0.0044(6)
C00C 0.0489(8) 0.0328(8) 0.0537(9) 0.0007(7) 0.0216(7) 0.0089(6)
C00D 0.0501(8) 0.0350(8) 0.0478(9) 0.0004(6) 0.0196(7) 0.0066(6)
C00E 0.0509(8) 0.0420(8) 0.0478(9) 0.0024(7) 0.0249(7) 0.0093(6)
C00F 0.0399(8) 0.0377(8) 0.0425(8) 0.0041(6) 0.0108(6) -0.0049(6)
C00G 0.0515(9) 0.0366(8) 0.0588(10) 0.0080(7) 0.0239(7) 0.0125(6)
C00H 0.0477(9) 0.0382(8) 0.0565(10) -0.0012(7) 0.0162(7) -0.0059(6)
C00I 0.0381(8) 0.0456(9) 0.0480(9) -0.0006(7) 0.0099(7) -0.0007(6)
C00J 0.0380(8) 0.0489(9) 0.0603(10) 0.0081(7) 0.0145(7) 0.0004(6)
C00K 0.0428(8) 0.0441(9) 0.0527(9) 0.0004(7) 0.0165(7) -0.0089(6)
C00L 0.0580(9) 0.0424(8) 0.0619(10) 0.0072(7) 0.0348(8) 0.0121(7)
C00M 0.0418(8) 0.0460(9) 0.0553(9) 0.0023(7) 0.0196(7) -0.0012(6)
C00N 0.0545(9) 0.0430(9) 0.0577(10) 0.0059(7) 0.0205(8) 0.0105(7)
C00O 0.0669(10) 0.0349(8) 0.0708(11) 0.0107(7) 0.0378(9) 0.0101(7)
C00P 0.0467(8) 0.0375(8) 0.0605(10) 0.0093(7) 0.0172(7) -0.0006(6)
C00Q 0.0461(8) 0.0461(9) 0.0585(10) 0.0047(8) 0.0077(7) -0.0008(7)
C00R 0.0473(9) 0.0620(10) 0.0554(10) -0.0001(8) 0.0150(8) -0.0012(7)
C00S 0.0527(9) 0.0507(9) 0.0556(10) 0.0037(8) 0.0127(8) -0.0059(7)
C00T 0.0552(10) 0.0524(10) 0.0583(10) 0.0091(8) 0.0125(8) 0.0086(8)
C00U 0.0718(11) 0.0424(9) 0.0616(11) 0.0063(8) 0.0316(9) 0.0128(8)
C00V 0.0385(8) 0.0462(9) 0.0717(11) 0.0082(8) 0.0110(7) -0.0015(6)
C00W 0.0798(13) 0.0522(10) 0.0556(10) 0.0056(8) 0.0300(9) 0.0033(8)
C00X 0.0492(9) 0.0374(8) 0.0822(13) 0.0074(8) 0.0156(8) -0.0012(7)
C00Y 0.0782(12) 0.0400(9) 0.0756(12) 0.0092(8) 0.0396(10) 0.0090(8)
C00Z 0.0536(10) 0.0674(11) 0.0613(11) 0.0039(9) 0.0218(8) 0.0001(8)
C010 0.0561(10) 0.0580(10) 0.0724(12) -0.0006(9) 0.0226(9) 0.0103(8)
C011 0.0708(12) 0.0582(10) 0.0831(14) 0.0098(9) 0.0470(11) 0.0116(9)
C012 0.0772(13) 0.0477(10) 0.0811(13) -0.0096(9) 0.0404(11) -0.0133(9)
C013 0.0438(9) 0.0700(12) 0.0842(14) 0.0011(10) 0.0237(9) 0.0039(8)
C014 0.0553(10) 0.0686(12) 0.0669(12) -0.0036(9) 0.0141(9) -0.0045(9)
C015 0.0944(15) 0.0614(11) 0.0832(14) 0.0201(10) 0.0571(12) 0.0312(11)
C016 0.0577(10) 0.0456(10) 0.0823(14) -0.0016(9) -0.0025(10) 0.0058(8)
C017 0.0656(12) 0.0713(14) 0.0728(13) -0.0201(10) -0.0023(10) 0.0276(10)
C018 0.0595(11) 0.1042(16) 0.0583(12) -0.0003(11) 0.0223(9) 0.0224(11)
C019 0.0513(11) 0.0762(13) 0.1059(17) 0.0127(12) 0.0221(10) 0.0082(9)
C01A 0.0670(13) 0.0796(14) 0.1243(19) 0.0371(14) 0.0564(13) 0.0259(11)

loop_
_atom_type_symbol
_atom_type_description
_atom_type_scat_dispersion_real
_atom_type_scat_dispersion_imag
_atom_type_scat_source
C C 0.0033 0.0016 'International Tables Vol C Tables 4.2.6.8 and 6.1.1.4'
H H 0.0000 0.0000 'International Tables Vol C Tables 4.2.6.8 and 6.1.1.4'
F F 0.0171 0.0103 'International Tables Vol C Tables 4.2.6.8 and 6.1.1.4'
N N 0.0061 0.0033 'International Tables Vol C Tables 4.2.6.8 and 6.1.1.4'

loop_
_geom_angle_atom_site_label_1
_geom_angle_atom_site_label_2
_geom_angle_atom_site_label_3
_geom_angle
_geom_angle_site_symmetry_1
_geom_angle_site_symmetry_3
_geom_angle_publ_flag
C00C N003 C00D 120.08(11) . . ?
C00C N003 C00G 120.28(12) . . ?
C00G N003 C00D 119.46(11) . . ?
C00B N004 C00K 117.78(11) . . ?
C00I N004 C00B 121.37(11) . . ?
C00I N004 C00K 120.21(11) . . ?
C006 C005 C00A 120.48(12) 2_577 . ?
C007 C005 C006 115.58(11) . 2_577 ?
C007 C005 C00A 123.94(12) . . ?
C007 C006 C005 120.54(12) . 2_577 ?
F001 C007 C005 119.02(11) . . ?
F001 C007 C006 117.07(12) . . ?
C006 C007 C005 123.88(13) . . ?
C00H C008 C00F 120.72(12) 2_566 . ?
C00M C008 C00F 124.59(13) . . ?
C00M C008 C00H 114.69(12) . 2_566 ?
C00A C009 C00E 121.89(13) . . ?
C009 C00A C005 120.51(13) . . ?
C009 C00A C00L 117.55(12) . . ?
C00L C00A C005 121.85(12) . . ?
C00R C00B N004 121.27(14) . . ?
C00S C00B N004 119.80(13) . . ?
C00S C00B C00R 118.93(14) . . ?
C00E C00C N003 121.09(13) . . ?
C00E C00C C00O 118.25(12) . . ?
C00O C00C N003 120.66(13) . . ?
C00N C00D N003 120.19(13) . . ?
C00N C00D C00T 118.68(14) . . ?
C00T C00D N003 121.13(13) . . ?
C009 C00E C00C 120.25(13) . . ?
C00P C00F C008 122.59(12) . . ?
C00V C00F C008 118.89(12) . . ?
C00V C00F C00P 118.36(12) . . ?
C00U C00G N003 120.88(14) . . ?
C010 C00G N003 120.60(13) . . ?
C010 C00G C00U 118.52(14) . . ?
C00M C00H C008 121.37(13) . 2_566 ?
C00Q C00I N004 121.46(14) . . ?
C00Q C00I C00Z 118.32(14) . . ?
C00Z C00I N004 120.23(13) . . ?
C00K C00J C00P 120.44(13) . . ?
C00J C00K N004 120.04(13) . . ?
C00X C00K N004 121.03(13) . . ?
C00X C00K C00J 118.93(13) . . ?
C00O C00L C00A 121.04(14) . . ?
F002 C00M C008 118.71(12) . . ?
F002 C00M C00H 117.29(12) . . ?
C00H C00M C008 123.93(13) . . ?
C00Y C00N C00D 120.31(15) . . ?
C00L C00O C00C 120.99(14) . . ?
C00F C00P C00J 120.83(13) . . ?
C016 C00Q C00I 120.71(17) . . ?
C013 C00R C00B 119.91(16) . . ?
C00W C00S C00B 120.63(15) . . ?
C014 C00T C00D 120.50(15) . . ?
C015 C00U C00G 120.08(17) . . ?
C00F C00V C00X 121.36(14) . . ?
C011 C00W C00S 120.20(17) . . ?
C00K C00X C00V 120.00(14) . . ?
C012 C00Y C00N 120.63(16) . . ?
C018 C00Z C00I 119.91(17) . . ?
C019 C010 C00G 120.76(17) . . ?
C00W C011 C013 119.62(16) . . ?
C00Y C012 C014 119.43(16) . . ?
C00R C013 C011 120.66(16) . . ?
C012 C014 C00T 120.43(16) . . ?
C01A C015 C00U 120.95(17) . . ?
C00Q C016 C017 120.77(17) . . ?
C018 C017 C016 119.21(17) . . ?
C017 C018 C00Z 121.04(18) . . ?
C01A C019 C010 120.34(19) . . ?
C019 C01A C015 119.31(17) . . ?

loop_
_geom_bond_atom_site_label_1
_geom_bond_atom_site_label_2
_geom_bond_distance
_geom_bond_site_symmetry_2
_geom_bond_publ_flag
F001 C007 1.3604(15) . ?
F002 C00M 1.3609(16) . ?
N003 C00C 1.4187(16) . ?
N003 C00D 1.4205(18) . ?
N003 C00G 1.4204(18) . ?
N004 C00B 1.4196(18) . ?
N004 C00I 1.4091(18) . ?
N004 C00K 1.4270(17) . ?
C005 C006 1.3916(19) 2_577 ?
C005 C007 1.3822(19) . ?
C005 C00A 1.4894(17) . ?
C006 C007 1.3755(18) . ?
C008 C00F 1.4979(18) . ?
C008 C00H 1.393(2) 2_566 ?
C008 C00M 1.387(2) . ?
C009 C00A 1.3819(19) . ?
C009 C00E 1.3836(18) . ?
C00A C00L 1.390(2) . ?
C00B C00R 1.384(2) . ?
C00B C00S 1.383(2) . ?
C00C C00E 1.386(2) . ?
C00C C00O 1.389(2) . ?
C00D C00N 1.382(2) . ?
C00D C00T 1.383(2) . ?
C00F C00P 1.3801(19) . ?
C00F C00V 1.372(2) . ?
C00G C00U 1.385(2) . ?
C00G C010 1.381(2) . ?
C00H C00M 1.3688(19) . ?
C00I C00Q 1.389(2) . ?
C00I C00Z 1.389(2) . ?
C00J C00K 1.381(2) . ?
C00J C00P 1.3822(19) . ?
C00K C00X 1.380(2) . ?
C00L C00O 1.3800(19) . ?
C00N C00Y 1.378(2) . ?
C00Q C016 1.369(2) . ?
C00R C013 1.375(2) . ?
C00S C00W 1.375(2) . ?
C00T C014 1.376(2) . ?
C00U C015 1.378(2) . ?
C00V C00X 1.385(2) . ?
C00W C011 1.367(2) . ?
C00Y C012 1.368(2) . ?
C00Z C018 1.389(2) . ?
C010 C019 1.379(2) . ?
C011 C013 1.377(3) . ?
C012 C014 1.371(3) . ?
C015 C01A 1.370(3) . ?
C016 C017 1.377(3) . ?
C017 C018 1.359(3) . ?
C019 C01A 1.368(3) . ?

loop_
_geom_torsion_atom_site_label_1
_geom_torsion_atom_site_label_2
_geom_torsion_atom_site_label_3
_geom_torsion_atom_site_label_4
_geom_torsion
_geom_torsion_site_symmetry_1
_geom_torsion_site_symmetry_2
_geom_torsion_site_symmetry_3
_geom_torsion_site_symmetry_4
_geom_torsion_publ_flag
N003 C00C C00E C009 -179.83(13) . . . . ?
N003 C00C C00O C00L -178.69(14) . . . . ?
N003 C00D C00N C00Y -178.92(14) . . . . ?
N003 C00D C00T C014 179.94(15) . . . . ?
N003 C00G C00U C015 -179.88(15) . . . . ?
N003 C00G C010 C019 -178.70(16) . . . . ?
N004 C00B C00R C013 -177.88(15) . . . . ?
N004 C00B C00S C00W 179.24(14) . . . . ?
N004 C00I C00Q C016 -179.74(14) . . . . ?
N004 C00I C00Z C018 -178.59(15) . . . . ?
N004 C00K C00X C00V -178.27(15) . . . . ?
C005 C006 C007 F001 -178.41(13) 2_577 . . . ?
C005 C006 C007 C005 -0.5(3) 2_577 . . . ?
C005 C00A C00L C00O -175.24(14) . . . . ?
C006 C005 C007 F001 178.35(13) 2_577 . . . ?
C006 C005 C007 C006 0.5(2) 2_577 . . . ?
C006 C005 C00A C009 -45.4(2) 2_577 . . . ?
C006 C005 C00A C00L 131.14(16) 2_577 . . . ?
C007 C005 C00A C009 134.22(15) . . . . ?
C007 C005 C00A C00L -49.3(2) . . . . ?
C008 C00F C00P C00J -172.72(14) . . . . ?
C008 C00F C00V C00X 173.72(15) . . . . ?
C008 C00H C00M F002 -177.94(14) 2_566 . . . ?
C008 C00H C00M C008 -1.0(3) 2_566 . . . ?
C009 C00A C00L C00O 1.4(2) . . . . ?
C00A C005 C007 F001 -1.3(2) . . . . ?
C00A C005 C007 C006 -179.10(14) . . . . ?
C00A C009 C00E C00C -1.2(2) . . . . ?
C00A C00L C00O C00C -1.8(2) . . . . ?
C00B N004 C00I C00Q 20.2(2) . . . . ?
C00B N004 C00I C00Z -159.75(15) . . . . ?
C00B N004 C00K C00J 55.7(2) . . . . ?
C00B N004 C00K C00X -123.58(17) . . . . ?
C00B C00R C013 C011 -2.1(3) . . . . ?
C00B C00S C00W C011 -0.6(2) . . . . ?
C00C N003 C00D C00N -141.71(15) . . . . ?
C00C N003 C00D C00T 39.1(2) . . . . ?
C00C N003 C00G C00U -136.33(15) . . . . ?
C00C N003 C00G C010 44.2(2) . . . . ?
C00D N003 C00C C00E -142.92(15) . . . . ?
C00D N003 C00C C00O 36.5(2) . . . . ?
C00D N003 C00G C00U 38.9(2) . . . . ?
C00D N003 C00G C010 -140.62(16) . . . . ?
C00D C00N C00Y C012 -1.0(2) . . . . ?
C00D C00T C014 C012 -1.1(3) . . . . ?
C00E C009 C00A C005 176.79(13) . . . . ?
C00E C009 C00A C00L 0.1(2) . . . . ?
C00E C00C C00O C00L 0.8(2) . . . . ?
C00F C008 C00M F002 -1.9(2) . . . . ?
C00F C008 C00M C00H -178.76(15) . . . . ?
C00F C00V C00X C00K -0.7(3) . . . . ?
C00G N003 C00C C00E 32.2(2) . . . . ?
C00G N003 C00C C00O -148.31(15) . . . . ?
C00G N003 C00D C00N 43.1(2) . . . . ?
C00G N003 C00D C00T -136.09(16) . . . . ?
C00G C00U C015 C01A -1.5(3) . . . . ?
C00G C010 C019 C01A -1.4(3) . . . . ?
C00H C008 C00F C00P 143.93(16) 2_566 . . . ?
C00H C008 C00F C00V -31.5(2) 2_566 . . . ?
C00H C008 C00M F002 177.84(14) 2_566 . . . ?
C00H C008 C00M C00H 0.9(3) 2_566 . . . ?
C00I N004 C00B C00R 51.2(2) . . . . ?
C00I N004 C00B C00S -129.22(16) . . . . ?
C00I N004 C00K C00J -133.28(16) . . . . ?
C00I N004 C00K C00X 47.4(2) . . . . ?
C00I C00Q C016 C017 -1.3(2) . . . . ?
C00I C00Z C018 C017 -2.1(3) . . . . ?
C00J C00K C00X C00V 2.4(2) . . . . ?
C00K N004 C00B C00R -137.93(15) . . . . ?
C00K N004 C00B C00S 41.7(2) . . . . ?
C00K N004 C00I C00Q -150.44(15) . . . . ?
C00K N004 C00I C00Z 29.6(2) . . . . ?
C00K C00J C00P C00F -1.0(2) . . . . ?
C00M C008 C00F C00P -36.4(2) . . . . ?
C00M C008 C00F C00V 148.17(16) . . . . ?
C00N C00D C00T C014 0.8(2) . . . . ?
C00N C00Y C012 C014 0.6(3) . . . . ?
C00O C00C C00E C009 0.7(2) . . . . ?
C00P C00F C00V C00X -1.9(2) . . . . ?
C00P C00J C00K N004 179.09(14) . . . . ?
C00P C00J C00K C00X -1.6(2) . . . . ?
C00Q C00I C00Z C018 1.4(2) . . . . ?
C00Q C016 C017 C018 0.6(3) . . . . ?
C00R C00B C00S C00W -1.1(2) . . . . ?
C00S C00B C00R C013 2.5(2) . . . . ?
C00S C00W C011 C013 1.1(3) . . . . ?
C00T C00D C00N C00Y 0.3(2) . . . . ?
C00U C00G C010 C019 1.8(3) . . . . ?
C00U C015 C01A C019 1.9(3) . . . . ?
C00V C00F C00P C00J 2.7(2) . . . . ?
C00W C011 C013 C00R 0.3(3) . . . . ?
C00Y C012 C014 C00T 0.5(3) . . . . ?
C00Z C00I C00Q C016 0.3(2) . . . . ?
C010 C00G C00U C015 -0.4(2) . . . . ?
C010 C019 C01A C015 -0.4(3) . . . . ?
C016 C017 C018 C00Z 1.1(3) . . . . ?
